data_4349788
loop_
_publ_author_name
'Yao, Ru-Xin'
'Fu, Huan-Huan'
'Yu, Bo'
'Zhang, Xian-Ming'

_publ_section_title
;
 Chiral metal--organic frameworks constructed from four-fold helical chain
 SBUs for enantioselective recognition of \a-hydroxy/amino acids
;
_journal_issue 1
_journal_name_full 'Inorganic Chemistry Frontiers'
_journal_page_first 153
_journal_paper_doi 10.1039/C7QI00615B
_journal_volume 5
_journal_year 2018
_chemical_formula_moiety '0.13(C68 H24 Co8 O40)'
_chemical_formula_sum 'C8.5 H3 Co O5'
_chemical_formula_weight 244.04
_space_group_crystal_system tetragonal
_space_group_IT_number 98
_space_group_name_Hall 'I 4bw 2bw'
_space_group_name_H-M_alt 'I 41 2 2'
_atom_sites_solution_hydrogens geom
_atom_sites_solution_primary iterative
_audit_creation_date 2017-07-28
_audit_creation_method
;
Olex2 1.2
(compiled 2017.07.20 svn.r3457 for OlexSys, GUI svn.r5370)
;
_audit_update_record
;
2017-08-01 deposited with the CCDC.
2017-11-09 downloaded from the CCDC.
;
_cell_angle_alpha 90
_cell_angle_beta 90
_cell_angle_gamma 90
_cell_formula_units_Z 8
_cell_length_a 15.33411(15)
_cell_length_b 15.33411(15)
_cell_length_c 12.21062(17)
_cell_measurement_reflns_used 6099
_cell_measurement_temperature 293(2)
_cell_measurement_theta_max 30.7070
_cell_measurement_theta_min 4.1920
_cell_volume 2871.14(6)
_computing_cell_refinement 'CrysAlisPro 1.171.39.27b (Rigaku OD, 2015)'
_computing_data_collection 'CrysAlisPro 1.171.39.27b (Rigaku OD, 2015)'
_computing_data_reduction 'CrysAlisPro 1.171.39.27b (Rigaku OD, 2015)'
_computing_molecular_graphics 'Olex2 (Dolomanov et al., 2009)'
_computing_publication_material 'Olex2 (Dolomanov et al., 2009)'
_computing_structure_refinement 'ShelXL (Sheldrick, 2015)'
_computing_structure_solution
;
Superflip (Palatinus & Chapuis, 2007;Palatinus & van der Lee, 2008;
Palatinus et al., 2012)
;
_diffrn_ambient_temperature 293(2)
_diffrn_detector 'CCD plate'
_diffrn_detector_area_resol_mean 16.0710
_diffrn_detector_type Eos
_diffrn_measured_fraction_theta_full 0.996
_diffrn_measured_fraction_theta_max 0.997
_diffrn_measurement_details
;
List of Runs (angles in degrees, time in seconds):

  # Type    Start    End  Width  t~exp~   \w     \q     \k     \f   Frames
#--------------------------------------------------------------------------
  1  \w     -4.00  40.00   1.00   33.27    --   22.24 -38.00-150.00   44
  2  \w     46.00  72.00   1.00   33.27    --   22.24  57.00   0.00   26
  3  \w     -8.00  76.00   1.00   33.27    --   22.24  77.00  90.00   84
  4  \w      7.00  62.00   1.00   33.27    --   22.24 -99.00-150.00   55
  5  \w      7.00  64.00   1.00   33.27    --   22.24 -99.00 -30.00   57
  6  \w    -51.00  94.00   1.00   33.27    --   22.24   0.00 -90.00  145
  7  \w    -99.00 -74.00   1.00   33.27    --  -22.55 178.00   0.00   25
;
_diffrn_measurement_device 'four-circle diffractometer'
_diffrn_measurement_device_type 'Xcalibur, Eos, Gemini'
_diffrn_measurement_method '\w scans'
_diffrn_orient_matrix_type 'CrysAlisPro convention (1999,Acta A55,543-557)'
_diffrn_orient_matrix_UB_11 0.0364265000
_diffrn_orient_matrix_UB_12 -0.0255127000
_diffrn_orient_matrix_UB_13 0.0160206000
_diffrn_orient_matrix_UB_21 -0.0278496000
_diffrn_orient_matrix_UB_22 -0.0362474000
_diffrn_orient_matrix_UB_23 0.0088348000
_diffrn_orient_matrix_UB_31 0.0061092000
_diffrn_orient_matrix_UB_32 -0.0132187000
_diffrn_orient_matrix_UB_33 -0.0551322000
_diffrn_radiation_monochromator graphite
_diffrn_radiation_probe x-ray
_diffrn_radiation_type MoK\a
_diffrn_radiation_wavelength 0.71073
_diffrn_reflns_av_R_equivalents 0.0185
_diffrn_reflns_av_unetI/netI 0.0106
_diffrn_reflns_Laue_measured_fraction_full 0.996
_diffrn_reflns_Laue_measured_fraction_max 0.997
_diffrn_reflns_limit_h_max 20
_diffrn_reflns_limit_h_min -20
_diffrn_reflns_limit_k_max 20
_diffrn_reflns_limit_k_min -20
_diffrn_reflns_limit_l_max 15
_diffrn_reflns_limit_l_min -16
_diffrn_reflns_number 13428
_diffrn_reflns_point_group_measured_fraction_full 0.997
_diffrn_reflns_point_group_measured_fraction_max 0.998
_diffrn_reflns_theta_full 25.242
_diffrn_reflns_theta_max 28.271
_diffrn_reflns_theta_min 3.407
_diffrn_source 'fine-focus sealed X-ray tube'
_diffrn_source_type 'Enhance (Mo) X-ray Source'
_exptl_absorpt_coefficient_mu 1.190
_exptl_absorpt_correction_T_max 1.00000
_exptl_absorpt_correction_T_min 0.95551
_exptl_absorpt_correction_type multi-scan
_exptl_absorpt_process_details
;
CrysAlisPro 1.171.39.27b (Rigaku Oxford Diffraction, 2015)
Empirical absorption correction using spherical harmonics,
 implemented in SCALE3 ABSPACK scaling algorithm.
;
_exptl_crystal_colour red
_exptl_crystal_colour_primary red
_exptl_crystal_density_diffrn 1.129
_exptl_crystal_description prism
_exptl_crystal_F_000 968
_exptl_crystal_size_max 0.28
_exptl_crystal_size_mid 0.22
_exptl_crystal_size_min 0.2
_platon_squeeze_details
;
;
_refine_diff_density_max 0.822
_refine_diff_density_min -1.409
_refine_diff_density_rms 0.123
_refine_ls_abs_structure_details
;
 Flack x determined using 725 quotients [(I+)-(I-)]/[(I+)+(I-)]
 (Parsons, Flack and Wagner, Acta Cryst. B69 (2013) 249-259).
;
_refine_ls_abs_structure_Flack 0.220(19)
_refine_ls_extinction_method none
_refine_ls_goodness_of_fit_ref 0.833
_refine_ls_hydrogen_treatment constr
_refine_ls_matrix_type full
_refine_ls_number_parameters 67
_refine_ls_number_reflns 1801
_refine_ls_number_restraints 0
_refine_ls_restrained_S_all 0.833
_refine_ls_R_factor_all 0.0475
_refine_ls_R_factor_gt 0.0468
_refine_ls_shift/su_max 0.001
_refine_ls_shift/su_mean 0.000
_refine_ls_structure_factor_coef Fsqd
_refine_ls_weighting_details 'w=1/[\s^2^(Fo^2^)+(0.1058P)^2^+25.0394P] where P=(Fo^2^+2Fc^2^)/3'
_refine_ls_weighting_scheme calc
_refine_ls_wR_factor_gt 0.1362
_refine_ls_wR_factor_ref 0.1373
_reflns_Friedel_coverage 0.714
_reflns_Friedel_fraction_full 0.998
_reflns_Friedel_fraction_max 0.999
_reflns_number_gt 1771
_reflns_number_total 1801
_reflns_threshold_expression 'I > 2\s(I)'
_cod_data_source_file c7qi00615b2.cif
_cod_data_source_block 1
_cod_original_cell_volume 2871.14(7)
_cod_original_formula_sum 'C8.50 H3 Co O5'
_cod_database_code 4349788
_shelx_shelxl_version_number 2014/7
_chemical_oxdiff_formula 'Co C H O N'
_shelx_space_group_comment
;
The symmetry employed for this shelxl refinement is uniquely defined
by the following loop, which should always be used as a source of
symmetry information in preference to the above space-group names.
They are only intended as comments.
;
_shelx_estimated_absorpt_t_max 0.797
_shelx_estimated_absorpt_t_min 0.732
_reflns_odcompleteness_completeness 99.62
_reflns_odcompleteness_iscentric 1
_reflns_odcompleteness_theta 28.22
_olex2_refinement_description
;
1. Fixed Uiso
 At 1.2 times of:
  All C(H) groups
2. Uiso/Uaniso restraints and constraints
Uanis(O1) = Uanis(O3)
3. Others
 Fixed Sof: C6(0.25)
4.a Aromatic/amide H refined with riding coordinates:
 C1(H1), C3(H3)
;
_olex2_submission_special_instructions 'No special instructions were received'
_oxdiff_exptl_absorpt_empirical_details
;
Empirical correction (ABSPACK) includes:
- Absorption correction using spherical harmonics
- Frame scaling
;
_oxdiff_exptl_absorpt_empirical_full_max 1.106
_oxdiff_exptl_absorpt_empirical_full_min 0.954

loop_
_space_group_symop_operation_xyz
'x, y, z'
'-y, x+1/2, z+1/4'
'x, -y+1/2, -z+1/4'
'-x+1/2, -y+1/2, z+1/2'
'-y, -x, -z'
'y+1/2, x+1/2, -z+1/2'
'y+1/2, -x, z+3/4'
'-x+1/2, y, -z+3/4'
'x+1/2, y+1/2, z+1/2'
'-y+1/2, x+1, z+3/4'
'x+1/2, -y+1, -z+3/4'
'-x+1, -y+1, z+1'
'-y+1/2, -x+1/2, -z+1/2'
'y+1, x+1, -z+1'
'y+1, -x+1/2, z+5/4'
'-x+1, y+1/2, -z+5/4'

loop_
_atom_site_label
_atom_site_type_symbol
_atom_site_fract_x
_atom_site_fract_y
_atom_site_fract_z
_atom_site_U_iso_or_equiv
_atom_site_adp_type
_atom_site_occupancy
_atom_site_site_symmetry_order
_atom_site_calc_flag
_atom_site_refinement_flags_posn
_atom_site_refinement_flags_adp
_atom_site_refinement_flags_occupancy
Co1 Co 0.81234(4) 0.31234(4) 0.2500 0.0108(2) Uani 1 2 d S T P
O1 O 0.7114(3) 0.4038(3) 0.2483(4) 0.0334(8) Uani 1 1 d . . .
C4 C 0.5000 0.5000 0.0615(5) 0.0237(14) Uani 1 2 d S T P
C1 C 0.5000 0.5000 0.2897(5) 0.0233(13) Uani 1 2 d S T P
H1 H 0.5000 0.5000 0.3659 0.028 Uiso 1 2 calc RS T P
C2 C 0.5666(4) 0.4607(3) 0.2347(4) 0.0234(12) Uani 1 1 d . . .
C3 C 0.5676(4) 0.4628(3) 0.1185(4) 0.0246(12) Uani 1 1 d . . .
H3 H 0.6145 0.4387 0.0807 0.030 Uiso 1 1 calc R . .
C5 C 0.6384(3) 0.4116(3) 0.2933(4) 0.0196(10) Uani 1 1 d . . .
O2 O 0.6189(3) 0.3813(3) 0.3856(3) 0.0283(8) Uani 1 1 d . . .
O3 O 0.7352(4) 0.2500 0.1250 0.0334(8) Uani 1 2 d S T P
C6 C 0.6585(13) 0.2500 0.1250 0.048(6) Uani 0.5 2 d S T P

loop_
_atom_site_aniso_label
_atom_site_aniso_U_11
_atom_site_aniso_U_22
_atom_site_aniso_U_33
_atom_site_aniso_U_23
_atom_site_aniso_U_13
_atom_site_aniso_U_12
Co1 0.0116(3) 0.0116(3) 0.0094(4) 0.0004(2) -0.0004(2) 0.0002(3)
O1 0.0259(16) 0.0403(19) 0.0338(17) -0.0172(17) 0.0065(19) 0.0166(16)
C4 0.037(4) 0.023(3) 0.011(3) 0.000 0.000 0.018(3)
C1 0.030(4) 0.026(4) 0.014(3) 0.000 0.000 0.012(3)
C2 0.027(2) 0.034(3) 0.009(2) 0.0002(18) -0.0003(18) 0.018(2)
C3 0.026(2) 0.031(3) 0.017(2) 0.0011(19) 0.004(2) 0.019(2)
C5 0.021(2) 0.024(2) 0.0140(19) -0.0035(17) 0.0035(18) 0.0141(18)
O2 0.027(2) 0.046(2) 0.0118(14) 0.0126(17) 0.0020(15) 0.0213(16)
O3 0.0259(16) 0.0403(19) 0.0338(17) -0.0172(17) 0.0065(19) 0.0166(16)
C6 0.036(9) 0.044(10) 0.063(13) -0.045(11) 0.000 0.000

loop_
_atom_type_symbol
_atom_type_description
_atom_type_scat_dispersion_real
_atom_type_scat_dispersion_imag
_atom_type_scat_source
C C 0.0033 0.0016 'International Tables Vol C Tables 4.2.6.8 and 6.1.1.4'
H H 0.0000 0.0000 'International Tables Vol C Tables 4.2.6.8 and 6.1.1.4'
Co Co 0.3494 0.9721 'International Tables Vol C Tables 4.2.6.8 and 6.1.1.4'
O O 0.0106 0.0060 'International Tables Vol C Tables 4.2.6.8 and 6.1.1.4'

loop_
_geom_angle_atom_site_label_1
_geom_angle_atom_site_label_2
_geom_angle_atom_site_label_3
_geom_angle
_geom_angle_site_symmetry_1
_geom_angle_site_symmetry_3
O1 Co1 O1 174.3(3) 6_545 .
O1 Co1 O3 83.33(16) . .
O1 Co1 O3 92.67(17) 6_545 .
O1 Co1 O3 92.67(17) . 2_645
O1 Co1 O3 83.33(16) 6_545 2_645
O2 Co1 O1 92.4(2) 7_564 6_545
O2 Co1 O1 91.7(2) 7_564 .
O2 Co1 O1 92.4(2) 8_655 .
O2 Co1 O1 91.7(2) 8_655 6_545
O2 Co1 O2 86.2(2) 8_655 7_564
O2 Co1 O3 91.63(13) 8_655 2_645
O2 Co1 O3 175.16(17) 7_564 2_645
O2 Co1 O3 175.16(17) 8_655 .
O2 Co1 O3 91.63(13) 7_564 .
O3 Co1 O3 90.85(14) . 2_645
C5 O1 Co1 136.2(4) . .
C3 C4 C4 120.4(3) 12_554 5_665
C3 C4 C4 120.4(3) . 5_665
C3 C4 C3 119.1(6) . 12_554
C2 C1 C2 120.9(6) . 12_554
C1 C2 C3 119.5(5) . .
C1 C2 C5 122.1(5) . .
C3 C2 C5 118.4(4) . .
C4 C3 C2 120.5(5) . .
O1 C5 C2 119.3(5) . .
O1 C5 O2 124.8(5) . .
O2 C5 C2 115.8(4) . .
C5 O2 Co1 133.0(3) . 2_645
Co1 O3 Co1 113.4(3) 3 .
C6 O3 Co1 123.28(13) . 3
C6 O3 Co1 123.29(13) . .

loop_
_geom_bond_atom_site_label_1
_geom_bond_atom_site_label_2
_geom_bond_distance
_geom_bond_site_symmetry_2
Co1 O1 2.089(4) .
Co1 O1 2.089(4) 6_545
Co1 O2 2.044(3) 7_564
Co1 O2 2.044(3) 8_655
Co1 O3 2.154(3) 2_645
Co1 O3 2.154(3) .
O1 C5 1.252(6) .
C4 C4 1.502(12) 5_665
C4 C3 1.373(6) .
C4 C3 1.373(6) 12_554
C1 C2 1.363(6) .
C1 C2 1.363(6) 12_554
C2 C3 1.419(7) .
C2 C5 1.514(6) .
C5 O2 1.255(6) .
O2 Co1 2.044(3) 2_645
O3 Co1 2.154(3) 3
O3 C6 1.18(2) .

loop_
_platon_squeeze_void_nr
_platon_squeeze_void_average_x
_platon_squeeze_void_average_y
_platon_squeeze_void_average_z
_platon_squeeze_void_volume
_platon_squeeze_void_count_electrons
_platon_squeeze_void_content
1 0.250 0.250 -0.019 686 167 ' '
2 0.750 0.750 -0.018 686 167 ' '

loop_
_smtbx_masks_void_nr
_smtbx_masks_void_average_x
_smtbx_masks_void_average_y
_smtbx_masks_void_average_z
_smtbx_masks_void_volume
_smtbx_masks_void_count_electrons
1 0.250 0.250 -0.035 707.0 124.3
2 -0.250 0.750 -0.433 707.0 124.3
